data_7227174
loop_
_publ_author_name
'Zabala-Lekuona, A.'
'Cepeda, J.'
'Oyarzabal, I.'
'Rodr\'iguez-Di\'eguez, A.'
'Garc\'ia, J. A.'
'Seco, J. M.'
'Colacio, E.'

_publ_section_title
;
 Rational design of triple-bridged dinuclear ZnIILnIII-based complexes: a
 structural, magnetic and luminescence study
;
_journal_issue 2
_journal_name_full CrystEngComm
_journal_page_first 256
_journal_paper_doi 10.1039/C6CE02240E
_journal_volume 19
_journal_year 2017
_chemical_formula_moiety 'C24 H33 Dy N4 O12 Zn'
_chemical_formula_sum 'C24 H33 Dy N4 O12 Zn'
_chemical_formula_weight 797.41
_chemical_name_systematic
;
 ?
;
_space_group_crystal_system triclinic
_space_group_IT_number 2
_space_group_name_Hall '-P 1'
_space_group_name_H-M_alt 'P -1'
_symmetry_space_group_name_Hall '-P 1'
_symmetry_space_group_name_H-M 'P -1'
_atom_sites_solution_hydrogens geom
_atom_sites_solution_primary direct
_atom_sites_solution_secondary difmap
_audit_creation_method SHELXL-97
_audit_update_record
;
2016-11-17 deposited with the CCDC.
2016-11-24 downloaded from the CCDC.
;
_cell_angle_alpha 82.889(4)
_cell_angle_beta 79.959(3)
_cell_angle_gamma 62.936(4)
_cell_formula_units_Z 4
_cell_length_a 11.3119(4)
_cell_length_b 11.6798(6)
_cell_length_c 25.6158(10)
_cell_measurement_reflns_used 23604
_cell_measurement_temperature 100(2)
_cell_measurement_theta_max 76.590
_cell_measurement_theta_min 3.509
_cell_volume 2963.8(2)
_computing_cell_refinement 'CrysAlisPro, Agilent Technologies'
_computing_data_collection 'CrysAlisPro, Agilent Technologies'
_computing_data_reduction 'CrysAlisPro, Agilent Technologies'
_computing_molecular_graphics 'SHELXL-2014 (Sheldrick, 2014)'
_computing_structure_refinement 'SHELXL-2014 (Sheldrick, 2014)'
_computing_structure_solution 'SHELXL-2014 (Sheldrick, 2014)'
_diffrn_ambient_temperature 100(2)
_diffrn_detector_area_resol_mean 5.2012
_diffrn_measured_fraction_theta_full 1.000
_diffrn_measured_fraction_theta_max 0.970
_diffrn_measurement_device_type 'SuperNova, Single source at offset), Atlas'
_diffrn_measurement_method '\w scans'
_diffrn_radiation_monochromator graphite
_diffrn_radiation_source 'fine-focus sealed tube'
_diffrn_radiation_type CuK\a
_diffrn_radiation_wavelength 1.54184
_diffrn_reflns_av_R_equivalents 0.0330
_diffrn_reflns_av_unetI/netI 0.0425
_diffrn_reflns_Laue_measured_fraction_full 1.000
_diffrn_reflns_Laue_measured_fraction_max 0.970
_diffrn_reflns_limit_h_max 14
_diffrn_reflns_limit_h_min -12
_diffrn_reflns_limit_k_max 13
_diffrn_reflns_limit_k_min -14
_diffrn_reflns_limit_l_max 31
_diffrn_reflns_limit_l_min -32
_diffrn_reflns_number 23604
_diffrn_reflns_point_group_measured_fraction_full 1.000
_diffrn_reflns_point_group_measured_fraction_max 0.970
_diffrn_reflns_theta_full 67.684
_diffrn_reflns_theta_max 76.590
_diffrn_reflns_theta_min 3.509
_exptl_absorpt_coefficient_mu 14.914
_exptl_absorpt_correction_T_max 0.458
_exptl_absorpt_correction_T_min 0.136
_exptl_absorpt_correction_type analytical
_exptl_absorpt_process_details 'CrysAlisPro, Agilent Technologies'
_exptl_crystal_colour colourless
_exptl_crystal_density_diffrn 1.787
_exptl_crystal_density_method 'not measured'
_exptl_crystal_description prismatic
_exptl_crystal_F_000 1588
_exptl_crystal_size_max 0.2284
_exptl_crystal_size_mid 0.1320
_exptl_crystal_size_min 0.0644
_refine_diff_density_max 0.644
_refine_diff_density_min -1.694
_refine_diff_density_rms 0.105
_refine_ls_extinction_method none
_refine_ls_goodness_of_fit_ref 1.031
_refine_ls_hydrogen_treatment mixed
_refine_ls_matrix_type full
_refine_ls_number_parameters 766
_refine_ls_number_reflns 12100
_refine_ls_number_restraints 0
_refine_ls_restrained_S_all 1.031
_refine_ls_R_factor_all 0.0373
_refine_ls_R_factor_gt 0.0338
_refine_ls_shift/su_max 0.004
_refine_ls_shift/su_mean 0.000
_refine_ls_structure_factor_coef Fsqd
_refine_ls_weighting_details 'w=1/[\s^2^(Fo^2^)+(0.0454P)^2^+2.3362P] where P=(Fo^2^+2Fc^2^)/3'
_refine_ls_weighting_scheme calc
_refine_ls_wR_factor_gt 0.0825
_refine_ls_wR_factor_ref 0.0851
_reflns_Friedel_coverage 0.000
_reflns_number_gt 11227
_reflns_number_total 12100
_reflns_threshold_expression 'I > 2\s(I)'
_cod_data_source_file c6ce02240e2.cif
_cod_data_source_block Compound8
_cod_depositor_comments 'Adding full bibliography for 7227173--7227176.cif.'
_cod_database_code 7227174
_shelx_space_group_comment
;
The symmetry employed for this shelxl refinement is uniquely defined
by the following loop, which should always be used as a source of
symmetry information in preference to the above space-group names.
They are only intended as comments.
;
_shelxl_version_number 2014-3

loop_
_space_group_symop_operation_xyz
'x, y, z'
'-x, -y, -z'

loop_
_atom_site_label
_atom_site_type_symbol
_atom_site_fract_x
_atom_site_fract_y
_atom_site_fract_z
_atom_site_U_iso_or_equiv
_atom_site_adp_type
_atom_site_occupancy
_atom_site_site_symmetry_order
_atom_site_calc_flag
_atom_site_refinement_flags_posn
_atom_site_refinement_flags_adp
_atom_site_refinement_flags_occupancy
_atom_site_disorder_assembly
_atom_site_disorder_group
Dy1 Dy 0.78220(2) 0.86832(2) 0.63039(2) 0.01286(5) Uani 1 1 d . . . . .
Dy2 Dy 0.80887(2) 0.22519(2) 0.88227(2) 0.01395(5) Uani 1 1 d . . . . .
Zn1 Zn 0.49371(4) 0.86424(4) 0.62299(2) 0.01380(9) Uani 1 1 d . . . . .
Zn2 Zn 0.62820(4) 0.54484(4) 0.87674(2) 0.01436(9) Uani 1 1 d . . . . .
N1A N 0.2968(3) 0.9909(3) 0.65098(11) 0.0170(5) Uani 1 1 d . . . . .
N1B N 0.4378(3) 0.6606(3) 0.85279(11) 0.0187(6) Uani 1 1 d . . . . .
N2A N 0.4102(3) 0.8201(3) 0.56349(11) 0.0191(6) Uani 1 1 d . . . . .
N2B N 0.5817(3) 0.6944(3) 0.92850(11) 0.0206(6) Uani 1 1 d . . . . .
N3A N 1.0499(3) 0.7555(3) 0.65885(12) 0.0206(6) Uani 1 1 d . . . . .
N3B N 0.6720(3) 0.0924(3) 0.94695(12) 0.0211(6) Uani 1 1 d . . . . .
N4A N 0.7708(3) 1.1148(3) 0.58976(13) 0.0248(6) Uani 1 1 d . . . . .
N4B N 1.0155(3) -0.0264(3) 0.84801(13) 0.0268(7) Uani 1 1 d . . . . .
O1B O 0.6199(2) 0.3850(2) 0.85674(9) 0.0160(4) Uani 1 1 d . . . . .
O1A O 0.5632(2) 0.9658(2) 0.65854(9) 0.0167(5) Uani 1 1 d . . . . .
O1D O 0.5544(2) 0.6972(2) 0.66386(10) 0.0223(5) Uani 1 1 d . . . . .
O1E O 0.7736(3) 0.5560(2) 0.82388(10) 0.0200(5) Uani 1 1 d . . . . .
O2B O 0.7634(2) 0.2028(2) 0.79052(9) 0.0169(5) Uani 1 1 d . . . . .
O2A O 0.7224(2) 0.9141(2) 0.72999(9) 0.0171(4) Uani 1 1 d . . . . .
O2D O 0.7607(3) 0.6811(2) 0.65567(11) 0.0229(5) Uani 1 1 d . . . . .
O2E O 0.9067(2) 0.3444(2) 0.83007(10) 0.0198(5) Uani 1 1 d . . . . .
O3B O 0.7158(2) 0.4032(2) 0.93215(9) 0.0159(4) Uani 1 1 d . . . . .
O3A O 0.6487(2) 0.8689(2) 0.57067(9) 0.0146(4) Uani 1 1 d . . . . .
O4B O 0.9462(2) 0.2228(2) 0.95252(9) 0.0175(5) Uani 1 1 d . . . . .
O4A O 0.9104(2) 0.7535(2) 0.54816(9) 0.0175(5) Uani 1 1 d . . . . .
O5A O 0.7422(3) 1.0898(3) 0.63860(11) 0.0298(6) Uani 1 1 d . . . . .
O5B O 0.6423(3) 0.1370(3) 0.90160(12) 0.0312(6) Uani 1 1 d . . . . .
O6A O 0.8117(3) 1.0209(2) 0.55993(10) 0.0227(5) Uani 1 1 d . . . . .
O6B O 0.7517(3) 0.1244(3) 0.96431(10) 0.0242(5) Uani 1 1 d . . . . .
O7A O 0.7588(4) 1.2210(3) 0.57232(15) 0.0465(9) Uani 1 1 d . . . . .
O7B O 0.6266(3) 0.0237(3) 0.97420(12) 0.0355(7) Uani 1 1 d . . . . .
O8A O 0.9739(2) 0.7005(2) 0.66874(10) 0.0198(5) Uani 1 1 d . . . . .
O9A O 0.9970(3) 0.8706(3) 0.63904(12) 0.0284(6) Uani 1 1 d . . . . .
O9B O 1.0346(3) 0.0739(3) 0.84533(13) 0.0317(6) Uani 1 1 d . . . . .
O10A O 1.1660(3) 0.7012(3) 0.66692(14) 0.0349(7) Uani 1 1 d . . . . .
O10B O 1.0950(3) -0.1234(3) 0.82639(13) 0.0350(7) Uani 1 1 d . . . . .
C1A C 0.5055(3) 1.0086(3) 0.70724(13) 0.0169(6) Uani 1 1 d . . . . .
C1B C 0.5656(3) 0.3870(3) 0.81408(13) 0.0150(6) Uani 1 1 d . . . . .
C1D C 0.7267(4) 0.4966(4) 0.6860(2) 0.0339(9) Uani 1 1 d . . . . .
H1D1 H 0.6523 0.4758 0.6933 0.051 Uiso 1 1 calc R U . . .
H1D2 H 0.7917 0.4431 0.6590 0.051 Uiso 1 1 calc R U . . .
H1D3 H 0.7669 0.4820 0.7178 0.051 Uiso 1 1 calc R U . . .
C1F C 0.9851(4) 0.4768(4) 0.77096(15) 0.0274(8) Uani 1 1 d . . . . .
H1F1 H 0.9522 0.5665 0.7601 0.041 Uiso 1 1 calc R U . . .
H1F2 H 1.0658 0.4490 0.7865 0.041 Uiso 1 1 calc R U . . .
H1F3 H 1.0036 0.4277 0.7406 0.041 Uiso 1 1 calc R U . . .
C2A C 0.5856(3) 0.9842(3) 0.74688(13) 0.0161(6) Uani 1 1 d . . . . .
C2B C 0.6359(3) 0.2912(3) 0.77783(13) 0.0160(6) Uani 1 1 d . . . . .
C2D C 0.6785(4) 0.6356(3) 0.66719(14) 0.0208(7) Uani 1 1 d . . . . .
C2F C 0.8810(3) 0.4568(3) 0.81124(13) 0.0189(6) Uani 1 1 d . . . . .
C3A C 0.5302(4) 1.0320(3) 0.79697(13) 0.0187(6) Uani 1 1 d . . . . .
H3A H 0.5850 1.0171 0.8227 0.022 Uiso 1 1 calc R U . . .
C3B C 0.5845(4) 0.2872(3) 0.73362(14) 0.0203(7) Uani 1 1 d . . . . .
H3B H 0.6330 0.2210 0.7105 0.024 Uiso 1 1 calc R U . . .
C4A C 0.3910(4) 1.1027(3) 0.80843(13) 0.0206(7) Uani 1 1 d . . . . .
C4B C 0.4594(4) 0.3831(4) 0.72386(15) 0.0243(7) Uani 1 1 d . . . . .
C5A C 0.3113(4) 1.1227(3) 0.76942(14) 0.0218(7) Uani 1 1 d . . . . .
H5A H 0.2187 1.1665 0.7775 0.026 Uiso 1 1 calc R U . . .
C5B C 0.3894(4) 0.4815(3) 0.75907(16) 0.0243(7) Uani 1 1 d . . . . .
H5B H 0.3064 0.5466 0.7522 0.029 Uiso 1 1 calc R U . . .
C6A C 0.3667(4) 1.0787(3) 0.71837(14) 0.0198(7) Uani 1 1 d . . . . .
C6B C 0.4408(3) 0.4848(3) 0.80462(14) 0.0195(7) Uani 1 1 d . . . . .
C7A C 0.2846(4) 1.1081(3) 0.67374(14) 0.0220(7) Uani 1 1 d . . . . .
H7A1 H 0.1912 1.1605 0.6867 0.026 Uiso 1 1 calc R U . . .
H7A2 H 0.3123 1.1582 0.6457 0.026 Uiso 1 1 calc R U . . .
C7B C 0.3652(3) 0.5862(3) 0.84471(15) 0.0225(7) Uani 1 1 d . . . . .
H7B1 H 0.2797 0.6455 0.8332 0.027 Uiso 1 1 calc R U . . .
H7B2 H 0.3472 0.5451 0.8784 0.027 Uiso 1 1 calc R U . . .
C8A C 0.2341(3) 1.0252(4) 0.60134(14) 0.0211(7) Uani 1 1 d . . . . .
H8A1 H 0.2679 1.0784 0.5777 0.025 Uiso 1 1 calc R U . . .
H8A2 H 0.1380 1.0748 0.6098 0.025 Uiso 1 1 calc R U . . .
C8B C 0.3662(4) 0.7417(4) 0.89937(14) 0.0263(8) Uani 1 1 d . . . . .
H8B1 H 0.3455 0.6899 0.9287 0.032 Uiso 1 1 calc R U . . .
H8B2 H 0.2824 0.8111 0.8903 0.032 Uiso 1 1 calc R U . . .
C9A C 0.2637(3) 0.9056(4) 0.57333(14) 0.0216(7) Uani 1 1 d . . . . .
H9A1 H 0.2193 0.8584 0.5949 0.026 Uiso 1 1 calc R U . . .
H9A2 H 0.2279 0.9313 0.5397 0.026 Uiso 1 1 calc R U . . .
C9B C 0.4503(4) 0.7977(3) 0.91636(14) 0.0265(8) Uani 1 1 d . . . . .
H9B1 H 0.4643 0.8556 0.8882 0.032 Uiso 1 1 calc R U . . .
H9B2 H 0.4028 0.8469 0.9476 0.032 Uiso 1 1 calc R U . . .
C10A C 0.4674(3) 0.8502(3) 0.50948(13) 0.0178(6) Uani 1 1 d . . . . .
H10A H 0.4422 0.9418 0.5057 0.021 Uiso 1 1 calc R U . . .
H10B H 0.4279 0.8306 0.4832 0.021 Uiso 1 1 calc R U . . .
C10B C 0.5721(4) 0.6421(3) 0.98466(13) 0.0213(7) Uani 1 1 d . . . . .
H10C H 0.5065 0.6084 0.9900 0.026 Uiso 1 1 calc R U . . .
H10D H 0.5407 0.7117 1.0084 0.026 Uiso 1 1 calc R U . . .
C11A C 0.6172(3) 0.7778(3) 0.49814(13) 0.0170(6) Uani 1 1 d . . . . .
C11B C 0.7037(4) 0.5373(3) 0.99879(13) 0.0181(6) Uani 1 1 d . . . . .
C12A C 0.6783(4) 0.6971(3) 0.45511(14) 0.0206(7) Uani 1 1 d . . . . .
H12A H 0.6245 0.6846 0.4351 0.025 Uiso 1 1 calc R U . . .
C12B C 0.7634(4) 0.5504(4) 1.03953(14) 0.0228(7) Uani 1 1 d . . . . .
H12B H 0.7220 0.6265 1.0574 0.027 Uiso 1 1 calc R U . . .
C13A C 0.8163(4) 0.6355(3) 0.44159(14) 0.0216(7) Uani 1 1 d . . . . .
C13B C 0.8827(4) 0.4534(4) 1.05427(14) 0.0229(7) Uani 1 1 d . . . . .
C14A C 0.8969(3) 0.6539(3) 0.47218(13) 0.0191(7) Uani 1 1 d . . . . .
H14A H 0.9896 0.6143 0.4637 0.023 Uiso 1 1 calc R U . . .
C14B C 0.9469(4) 0.3408(3) 1.02630(14) 0.0205(7) Uani 1 1 d . . . . .
H14B H 1.0270 0.2749 1.0355 0.025 Uiso 1 1 calc R U . . .
C15A C 0.8377(3) 0.7317(3) 0.51541(12) 0.0150(6) Uani 1 1 d . . . . .
C15B C 0.8909(3) 0.3275(3) 0.98485(13) 0.0171(6) Uani 1 1 d . . . . .
C16A C 0.6993(3) 0.7943(3) 0.52901(12) 0.0150(6) Uani 1 1 d . . . . .
C16B C 0.7679(3) 0.4235(3) 0.97104(12) 0.0151(6) Uani 1 1 d . . . . .
C17A C 0.3313(5) 1.1618(4) 0.86179(15) 0.0335(9) Uani 1 1 d . . . . .
H17A H 0.4012 1.1375 0.8834 0.050 Uiso 1 1 calc R U . . .
H17B H 0.2871 1.2538 0.8568 0.050 Uiso 1 1 calc R U . . .
H17C H 0.2677 1.1315 0.8791 0.050 Uiso 1 1 calc R U . . .
C17B C 0.4024(5) 0.3810(4) 0.6748(2) 0.0392(11) Uani 1 1 d . . . . .
H17D H 0.3160 0.4533 0.6740 0.059 Uiso 1 1 calc R U . . .
H17E H 0.4614 0.3857 0.6437 0.059 Uiso 1 1 calc R U . . .
H17F H 0.3938 0.3027 0.6758 0.059 Uiso 1 1 calc R U . . .
C18A C 0.8798(4) 0.5528(4) 0.39408(16) 0.0295(8) Uani 1 1 d . . . . .
H18A H 0.9754 0.5185 0.3910 0.044 Uiso 1 1 calc R U . . .
H18B H 0.8550 0.4834 0.3985 0.044 Uiso 1 1 calc R U . . .
H18C H 0.8491 0.6041 0.3625 0.044 Uiso 1 1 calc R U . . .
C18B C 0.9413(4) 0.4683(4) 1.09993(17) 0.0338(9) Uani 1 1 d . . . . .
H18D H 1.0233 0.3926 1.1045 0.051 Uiso 1 1 calc R U . . .
H18E H 0.9591 0.5420 1.0927 0.051 Uiso 1 1 calc R U . . .
H18F H 0.8789 0.4797 1.1318 0.051 Uiso 1 1 calc R U . . .
C21A C 0.8056(4) 0.8570(4) 0.77177(14) 0.0264(8) Uani 1 1 d . . . . .
H21A H 0.8973 0.8111 0.7565 0.040 Uiso 1 1 calc R U . . .
H21B H 0.7971 0.9235 0.7929 0.040 Uiso 1 1 calc R U . . .
H21C H 0.7777 0.7986 0.7938 0.040 Uiso 1 1 calc R U . . .
C21B C 0.8614(4) 0.1455(4) 0.74572(15) 0.0274(8) Uani 1 1 d . . . . .
H21D H 0.9451 0.0868 0.7578 0.041 Uiso 1 1 calc R U . . .
H21E H 0.8313 0.0998 0.7269 0.041 Uiso 1 1 calc R U . . .
H21F H 0.8733 0.2117 0.7225 0.041 Uiso 1 1 calc R U . . .
C31A C 0.2327(4) 0.9258(4) 0.69146(14) 0.0235(7) Uani 1 1 d . . . . .
H31A H 0.2747 0.9046 0.7231 0.035 Uiso 1 1 calc R U . . .
H31B H 0.1392 0.9825 0.6996 0.035 Uiso 1 1 calc R U . . .
H31C H 0.2430 0.8485 0.6777 0.035 Uiso 1 1 calc R U . . .
C31B C 0.4471(4) 0.7408(3) 0.80417(13) 0.0211(7) Uani 1 1 d . . . . .
H31D H 0.4935 0.6865 0.7748 0.032 Uiso 1 1 calc R U . . .
H31E H 0.3587 0.8006 0.7968 0.032 Uiso 1 1 calc R U . . .
H31F H 0.4953 0.7873 0.8094 0.032 Uiso 1 1 calc R U . . .
C32A C 0.4340(4) 0.6834(4) 0.56696(16) 0.0260(8) Uani 1 1 d . . . . .
H32A H 0.5285 0.6285 0.5606 0.039 Uiso 1 1 calc R U . . .
H32B H 0.3986 0.6627 0.6017 0.039 Uiso 1 1 calc R U . . .
H32C H 0.3903 0.6707 0.5408 0.039 Uiso 1 1 calc R U . . .
C32B C 0.6790(5) 0.7491(4) 0.92048(15) 0.0288(8) Uani 1 1 d . . . . .
H32D H 0.7648 0.6835 0.9282 0.043 Uiso 1 1 calc R U . . .
H32E H 0.6866 0.7812 0.8843 0.043 Uiso 1 1 calc R U . . .
H32F H 0.6486 0.8183 0.9438 0.043 Uiso 1 1 calc R U . . .
C41A C 1.0396(4) 0.7441(4) 0.52377(16) 0.0293(8) Uani 1 1 d . . . . .
H41A H 1.0818 0.7606 0.5494 0.044 Uiso 1 1 calc R U . . .
H41B H 1.0949 0.6592 0.5113 0.044 Uiso 1 1 calc R U . . .
H41C H 1.0279 0.8063 0.4944 0.044 Uiso 1 1 calc R U . . .
C41B C 1.0662(4) 0.1166(4) 0.96763(16) 0.0276(8) Uani 1 1 d . . . . .
H41D H 1.0971 0.0493 0.9434 0.041 Uiso 1 1 calc R U . . .
H41E H 1.1341 0.1449 0.9667 0.041 Uiso 1 1 calc R U . . .
H41F H 1.0478 0.0846 1.0029 0.041 Uiso 1 1 calc R U . . .
O8B1 O 0.8967(12) -0.0080(11) 0.8670(4) 0.0210(19) Uani 0.5 1 d . . P A 1
O8B2 O 0.9168(17) -0.0218(15) 0.8811(6) 0.076(6) Uani 0.5 1 d . . P A 2

loop_
_atom_site_aniso_label
_atom_site_aniso_U_11
_atom_site_aniso_U_22
_atom_site_aniso_U_33
_atom_site_aniso_U_23
_atom_site_aniso_U_13
_atom_site_aniso_U_12
Dy1 0.01362(9) 0.01522(9) 0.01211(9) -0.00199(6) -0.00061(7) -0.00851(7)
Dy2 0.01514(10) 0.00976(9) 0.01381(9) -0.00215(6) -0.00092(7) -0.00278(7)
Zn1 0.01214(19) 0.0165(2) 0.01356(19) -0.00071(15) -0.00054(15) -0.00746(16)
Zn2 0.0174(2) 0.00974(19) 0.01212(19) -0.00182(14) 0.00031(15) -0.00323(16)
N1A 0.0144(13) 0.0195(14) 0.0155(13) -0.0018(10) -0.0002(10) -0.0066(11)
N1B 0.0185(14) 0.0128(13) 0.0183(13) -0.0011(10) -0.0010(11) -0.0018(11)
N2A 0.0200(14) 0.0225(15) 0.0182(13) -0.0015(11) -0.0024(11) -0.0126(12)
N2B 0.0310(16) 0.0142(13) 0.0126(13) -0.0025(10) -0.0012(11) -0.0068(12)
N3A 0.0177(14) 0.0251(15) 0.0225(14) 0.0022(12) -0.0046(11) -0.0128(12)
N3B 0.0231(15) 0.0131(13) 0.0262(15) -0.0063(11) 0.0043(12) -0.0084(12)
N4A 0.0269(16) 0.0185(14) 0.0295(16) 0.0016(12) 0.0005(13) -0.0126(13)
N4B 0.0250(16) 0.0178(15) 0.0245(15) -0.0042(12) -0.0028(13) 0.0023(12)
O1B 0.0177(11) 0.0109(10) 0.0169(11) -0.0024(8) -0.0034(9) -0.0034(9)
O1A 0.0121(10) 0.0229(12) 0.0157(11) -0.0091(9) 0.0028(8) -0.0080(9)
O1D 0.0196(12) 0.0236(12) 0.0258(12) 0.0075(10) -0.0047(10) -0.0130(10)
O1E 0.0231(12) 0.0146(11) 0.0193(11) -0.0014(9) 0.0039(9) -0.0081(10)
O2B 0.0149(11) 0.0147(11) 0.0165(11) -0.0038(9) -0.0004(9) -0.0026(9)
O2A 0.0176(11) 0.0199(11) 0.0152(10) -0.0031(9) -0.0013(9) -0.0094(9)
O2D 0.0211(12) 0.0174(12) 0.0332(14) 0.0069(10) -0.0068(10) -0.0120(10)
O2E 0.0198(12) 0.0155(11) 0.0210(12) -0.0001(9) 0.0021(9) -0.0072(9)
O3B 0.0213(11) 0.0081(10) 0.0152(10) -0.0026(8) -0.0041(9) -0.0026(9)
O3A 0.0154(11) 0.0192(11) 0.0121(10) -0.0039(8) 0.0004(8) -0.0101(9)
O4B 0.0165(11) 0.0129(11) 0.0198(11) -0.0046(9) -0.0022(9) -0.0028(9)
O4A 0.0152(11) 0.0257(12) 0.0146(10) -0.0055(9) -0.0009(9) -0.0109(10)
O5A 0.0421(16) 0.0253(13) 0.0248(13) -0.0068(11) 0.0082(12) -0.0203(12)
O5B 0.0355(15) 0.0269(14) 0.0391(16) 0.0088(12) -0.0177(13) -0.0189(12)
O6A 0.0281(13) 0.0235(12) 0.0196(12) -0.0014(10) -0.0009(10) -0.0148(11)
O6B 0.0374(15) 0.0260(13) 0.0174(11) -0.0009(10) -0.0032(10) -0.0214(12)
O7A 0.058(2) 0.0224(15) 0.055(2) 0.0038(14) 0.0102(17) -0.0216(15)
O7B 0.0507(18) 0.0305(15) 0.0363(16) -0.0112(12) 0.0137(14) -0.0320(14)
O8A 0.0199(12) 0.0180(11) 0.0254(12) -0.0004(9) -0.0036(10) -0.0116(10)
O9A 0.0266(14) 0.0241(13) 0.0409(16) 0.0132(11) -0.0152(12) -0.0166(11)
O9B 0.0199(13) 0.0248(14) 0.0493(18) -0.0139(12) -0.0022(12) -0.0066(11)
O10A 0.0179(13) 0.0337(15) 0.0564(19) 0.0117(14) -0.0180(13) -0.0130(12)
O10B 0.0270(14) 0.0200(13) 0.0419(17) -0.0142(12) 0.0001(12) 0.0049(11)
C1A 0.0202(16) 0.0165(15) 0.0142(14) -0.0063(12) 0.0031(12) -0.0089(13)
C1B 0.0168(15) 0.0139(14) 0.0163(14) -0.0004(12) -0.0032(12) -0.0083(12)
C1D 0.029(2) 0.026(2) 0.053(3) 0.0149(18) -0.0146(19) -0.0176(17)
C1F 0.0267(19) 0.0241(18) 0.0265(18) 0.0016(15) 0.0057(15) -0.0109(15)
C2A 0.0203(16) 0.0154(15) 0.0153(15) -0.0024(11) 0.0019(12) -0.0114(13)
C2B 0.0177(15) 0.0119(14) 0.0185(15) -0.0004(12) -0.0031(12) -0.0064(12)
C2D 0.0217(17) 0.0223(17) 0.0233(16) 0.0034(13) -0.0059(13) -0.0140(14)
C2F 0.0199(16) 0.0201(16) 0.0165(15) -0.0049(12) -0.0007(12) -0.0084(13)
C3A 0.0273(18) 0.0185(16) 0.0144(15) -0.0034(12) -0.0011(13) -0.0138(14)
C3B 0.0263(18) 0.0190(16) 0.0199(16) 0.0002(13) -0.0050(13) -0.0134(14)
C4A 0.0284(18) 0.0148(15) 0.0153(15) -0.0061(12) 0.0045(13) -0.0079(14)
C4B 0.0286(19) 0.0228(17) 0.0278(18) 0.0051(14) -0.0149(15) -0.0146(15)
C5A 0.0198(17) 0.0179(16) 0.0227(17) -0.0049(13) 0.0036(13) -0.0054(13)
C5B 0.0205(17) 0.0187(17) 0.037(2) 0.0032(14) -0.0111(15) -0.0099(14)
C6A 0.0222(17) 0.0181(16) 0.0185(16) -0.0044(12) 0.0010(13) -0.0087(13)
C6B 0.0187(16) 0.0141(15) 0.0254(17) -0.0004(13) -0.0025(13) -0.0073(13)
C7A 0.0210(17) 0.0178(16) 0.0216(16) -0.0033(13) 0.0009(13) -0.0046(13)
C7B 0.0147(16) 0.0166(16) 0.0309(19) -0.0042(14) 0.0015(14) -0.0032(13)
C8A 0.0146(15) 0.0272(18) 0.0177(16) 0.0012(13) -0.0032(12) -0.0064(14)
C8B 0.0247(18) 0.0194(17) 0.0179(16) -0.0019(13) 0.0042(14) 0.0025(14)
C9A 0.0152(16) 0.0345(19) 0.0186(16) -0.0018(14) -0.0035(13) -0.0136(15)
C9B 0.036(2) 0.0121(15) 0.0153(15) -0.0043(12) 0.0007(14) 0.0025(14)
C10A 0.0178(16) 0.0228(16) 0.0152(15) -0.0012(12) -0.0031(12) -0.0107(13)
C10B 0.0275(18) 0.0168(16) 0.0132(15) -0.0027(12) 0.0021(13) -0.0055(14)
C11A 0.0191(16) 0.0163(15) 0.0160(15) -0.0023(12) -0.0020(12) -0.0079(13)
C11B 0.0253(17) 0.0152(15) 0.0135(14) -0.0019(12) 0.0010(13) -0.0096(13)
C12A 0.0252(18) 0.0216(16) 0.0169(15) -0.0061(13) -0.0054(13) -0.0098(14)
C12B 0.0307(19) 0.0219(17) 0.0190(16) -0.0066(13) -0.0020(14) -0.0137(15)
C13A 0.0276(18) 0.0164(16) 0.0163(15) -0.0037(12) -0.0052(13) -0.0044(14)
C13B 0.0276(18) 0.0286(19) 0.0175(16) -0.0055(14) -0.0007(14) -0.0165(15)
C14A 0.0159(15) 0.0207(16) 0.0156(15) -0.0026(12) -0.0034(12) -0.0028(13)
C14B 0.0205(17) 0.0219(17) 0.0203(16) -0.0019(13) -0.0038(13) -0.0099(14)
C15A 0.0189(16) 0.0171(15) 0.0120(14) -0.0001(11) -0.0035(12) -0.0101(13)
C15B 0.0193(16) 0.0154(15) 0.0164(15) -0.0019(12) 0.0006(12) -0.0082(13)
C16A 0.0198(16) 0.0141(14) 0.0130(14) -0.0033(11) -0.0006(12) -0.0091(13)
C16B 0.0205(16) 0.0151(15) 0.0108(13) -0.0025(11) 0.0014(12) -0.0095(13)
C17A 0.040(2) 0.030(2) 0.0195(18) -0.0119(15) 0.0039(16) -0.0063(18)
C17B 0.050(3) 0.028(2) 0.047(3) 0.0021(18) -0.033(2) -0.0155(19)
C18A 0.0274(19) 0.0258(19) 0.0270(19) -0.0161(15) -0.0066(15) 0.0000(15)
C18B 0.034(2) 0.039(2) 0.033(2) -0.0122(18) -0.0104(17) -0.0152(18)
C21A 0.0219(18) 0.037(2) 0.0173(16) 0.0003(15) -0.0052(14) -0.0100(16)
C21B 0.0282(19) 0.0222(18) 0.0193(17) -0.0053(14) 0.0027(14) -0.0014(15)
C31A 0.0196(17) 0.0304(19) 0.0214(17) 0.0008(14) 0.0005(13) -0.0135(15)
C31B 0.0282(18) 0.0145(15) 0.0176(16) 0.0003(12) -0.0027(13) -0.0072(14)
C32A 0.033(2) 0.0242(18) 0.0284(18) -0.0014(14) -0.0051(15) -0.0186(16)
C32B 0.049(2) 0.0207(18) 0.0218(17) -0.0015(14) -0.0011(16) -0.0214(17)
C41A 0.0162(17) 0.048(2) 0.0284(19) -0.0140(17) 0.0063(14) -0.0183(17)
C41B 0.0248(18) 0.0188(17) 0.0308(19) -0.0072(14) -0.0098(15) 0.0011(14)
O8B1 0.022(3) 0.010(4) 0.028(4) -0.003(3) 0.004(3) -0.007(3)
O8B2 0.073(10) 0.018(4) 0.072(10) 0.016(6) 0.053(8) 0.009(5)

loop_
_atom_type_symbol
_atom_type_description
_atom_type_scat_dispersion_real
_atom_type_scat_dispersion_imag
_atom_type_scat_source
C C 0.0181 0.0091 'International Tables Vol C Tables 4.2.6.8 and 6.1.1.4'
H H 0.0000 0.0000 'International Tables Vol C Tables 4.2.6.8 and 6.1.1.4'
Dy Dy -9.8046 9.8477 'International Tables Vol C Tables 4.2.6.8 and 6.1.1.4'
N N 0.0311 0.0180 'International Tables Vol C Tables 4.2.6.8 and 6.1.1.4'
O O 0.0492 0.0322 'International Tables Vol C Tables 4.2.6.8 and 6.1.1.4'
Zn Zn -1.5491 0.6778 'International Tables Vol C Tables 4.2.6.8 and 6.1.1.4'

loop_
_geom_angle_atom_site_label_1
_geom_angle_atom_site_label_2
_geom_angle_atom_site_label_3
_geom_angle
O1A Dy1 O2D 84.37(9)
O1A Dy1 O3A 65.97(8)
O2D Dy1 O3A 77.42(9)
O1A Dy1 O8A 133.83(9)
O2D Dy1 O8A 66.57(8)
O3A Dy1 O8A 133.65(8)
O1A Dy1 O5A 77.49(9)
O2D Dy1 O5A 155.88(9)
O3A Dy1 O5A 108.68(9)
O8A Dy1 O5A 116.20(9)
O1A Dy1 O6A 102.72(9)
O2D Dy1 O6A 149.93(9)
O3A Dy1 O6A 79.00(8)
O8A Dy1 O6A 120.60(8)
O5A Dy1 O6A 51.80(9)
O1A Dy1 O4A 131.78(8)
O2D Dy1 O4A 83.63(9)
O3A Dy1 O4A 65.86(8)
O8A Dy1 O4A 81.57(8)
O5A Dy1 O4A 120.35(8)
O6A Dy1 O4A 69.76(8)
O1A Dy1 O9A 141.73(9)
O2D Dy1 O9A 118.20(9)
O3A Dy1 O9A 144.71(9)
O8A Dy1 O9A 51.79(8)
O5A Dy1 O9A 70.69(10)
O6A Dy1 O9A 73.70(9)
O4A Dy1 O9A 83.76(9)
O1A Dy1 O2A 65.43(8)
O2D Dy1 O2A 85.86(9)
O3A Dy1 O2A 129.72(7)
O8A Dy1 O2A 76.95(8)
O5A Dy1 O2A 72.25(8)
O6A Dy1 O2A 123.82(8)
O4A Dy1 O2A 158.41(8)
O9A Dy1 O2A 84.68(9)
O1A Dy1 N3A 146.58(9)
O2D Dy1 N3A 92.07(9)
O3A Dy1 N3A 145.42(8)
O8A Dy1 N3A 25.72(8)
O5A Dy1 N3A 94.38(10)
O6A Dy1 N3A 96.89(9)
O4A Dy1 N3A 80.40(8)
O9A Dy1 N3A 26.14(8)
O2A Dy1 N3A 81.19(8)
O1A Dy1 N4A 89.32(9)
O2D Dy1 N4A 170.46(9)
O3A Dy1 N4A 93.49(9)
O8A Dy1 N4A 122.74(9)
O5A Dy1 N4A 25.82(9)
O6A Dy1 N4A 26.01(9)
O4A Dy1 N4A 95.36(9)
O9A Dy1 N4A 70.99(9)
O2A Dy1 N4A 98.02(9)
N3A Dy1 N4A 97.12(9)
O1A Dy1 Zn1 37.23(6)
O2D Dy1 Zn1 61.08(6)
O3A Dy1 Zn1 37.09(5)
O8A Dy1 Zn1 127.33(6)
O5A Dy1 Zn1 109.28(7)
O6A Dy1 Zn1 107.76(6)
O4A Dy1 Zn1 97.73(5)
O9A Dy1 Zn1 178.19(7)
O2A Dy1 Zn1 93.59(5)
N3A Dy1 Zn1 153.04(6)
N4A Dy1 Zn1 109.82(7)
O1B Dy2 O3B 65.32(8)
O1B Dy2 O2E 82.91(9)
O3B Dy2 O2E 81.67(8)
O1B Dy2 O6B 108.53(9)
O3B Dy2 O6B 82.80(8)
O2E Dy2 O6B 154.56(9)
O1B Dy2 O9B 140.86(10)
O3B Dy2 O9B 136.69(9)
O2E Dy2 O9B 72.48(9)
O6B Dy2 O9B 106.57(10)
O1B Dy2 O5B 75.32(9)
O3B Dy2 O5B 103.82(10)
O2E Dy2 O5B 152.37(9)
O6B Dy2 O5B 51.92(9)
O9B Dy2 O5B 115.27(10)
O1B Dy2 O8B1 126.1(2)
O3B Dy2 O8B1 155.4(3)
O2E Dy2 O8B1 119.3(3)
O6B Dy2 O8B1 72.9(3)
O9B Dy2 O8B1 51.3(3)
O5B Dy2 O8B1 64.1(3)
O1B Dy2 O2B 65.52(8)
O3B Dy2 O2B 129.00(8)
O2E Dy2 O2B 79.74(8)
O6B Dy2 O2B 125.58(8)
O9B Dy2 O2B 80.21(9)
O5B Dy2 O2B 75.89(9)
O8B1 Dy2 O2B 71.1(2)
O1B Dy2 O4B 129.17(8)
O3B Dy2 O4B 64.16(8)
O2E Dy2 O4B 84.75(8)
O6B Dy2 O4B 70.34(8)
O9B Dy2 O4B 79.12(9)
O5B Dy2 O4B 122.25(9)
O8B1 Dy2 O4B 102.8(2)
O2B Dy2 O4B 157.12(7)
O1B Dy2 O8B2 134.3(4)
O3B Dy2 O8B2 147.4(4)
O2E Dy2 O8B2 121.6(4)
O6B Dy2 O8B2 66.8(3)
O9B Dy2 O8B2 50.1(4)
O5B Dy2 O8B2 67.0(4)
O2B Dy2 O8B2 80.6(4)
O4B Dy2 O8B2 93.5(4)
O1B Dy2 N3B 93.63(9)
O3B Dy2 N3B 95.84(8)
O2E Dy2 N3B 176.35(8)
O6B Dy2 N3B 26.33(9)
O9B Dy2 N3B 111.09(9)
O5B Dy2 N3B 25.79(9)
O8B1 Dy2 N3B 63.7(3)
O2B Dy2 N3B 99.92(8)
O4B Dy2 N3B 96.60(9)
O8B2 Dy2 N3B 61.8(4)
O1B Dy2 N4B 139.24(9)
O3B Dy2 N4B 155.14(9)
O2E Dy2 N4B 96.00(9)
O6B Dy2 N4B 89.72(9)
O9B Dy2 N4B 25.60(10)
O5B Dy2 N4B 89.74(10)
O8B1 Dy2 N4B 25.7(3)
O2B Dy2 N4B 74.15(8)
O4B Dy2 N4B 90.99(8)
O8B2 Dy2 N4B 25.6(4)
N3B Dy2 N4B 87.38(9)
O1D Zn1 O3A 109.76(10)
O1D Zn1 O1A 103.72(10)
O3A Zn1 O1A 74.82(9)
O1D Zn1 N1A 111.71(11)
O3A Zn1 N1A 138.13(10)
O1A Zn1 N1A 89.99(10)
O1D Zn1 N2A 98.32(11)
O3A Zn1 N2A 93.23(10)
O1A Zn1 N2A 157.41(11)
N1A Zn1 N2A 86.39(11)
O1D Zn1 Dy1 89.64(7)
O3A Zn1 Dy1 43.71(6)
O1A Zn1 Dy1 41.04(6)
N1A Zn1 Dy1 130.80(8)
N2A Zn1 Dy1 135.56(8)
O1E Zn2 O3B 107.47(10)
O1E Zn2 O1B 103.24(10)
O3B Zn2 O1B 73.78(9)
O1E Zn2 N1B 111.85(11)
O3B Zn2 N1B 139.90(11)
O1B Zn2 N1B 89.68(11)
O1E Zn2 N2B 102.57(11)
O3B Zn2 N2B 92.78(10)
O1B Zn2 N2B 153.50(11)
N1B Zn2 N2B 86.29(12)
O1E Zn2 Dy2 88.30(7)
O3B Zn2 Dy2 42.40(6)
O1B Zn2 Dy2 41.01(6)
N1B Zn2 Dy2 130.58(8)
N2B Zn2 Dy2 134.52(8)
C8A N1A C31A 110.9(3)
C8A N1A C7A 110.8(3)
C31A N1A C7A 108.8(3)
C8A N1A Zn1 100.9(2)
C31A N1A Zn1 111.6(2)
C7A N1A Zn1 113.7(2)
C31B N1B C8B 111.1(3)
C31B N1B C7B 109.9(3)
C8B N1B C7B 109.3(3)
C31B N1B Zn2 111.1(2)
C8B N1B Zn2 101.6(2)
C7B N1B Zn2 113.7(2)
C32A N2A C9A 109.6(3)
C32A N2A C10A 108.8(3)
C9A N2A C10A 110.3(3)
C32A N2A Zn1 113.3(2)
C9A N2A Zn1 104.9(2)
C10A N2A Zn1 109.9(2)
C32B N2B C9B 108.4(3)
C32B N2B C10B 109.3(3)
C9B N2B C10B 111.0(3)
C32B N2B Zn2 114.7(2)
C9B N2B Zn2 105.0(2)
C10B N2B Zn2 108.4(2)
O10A N3A O8A 122.0(3)
O10A N3A O9A 122.3(3)
O8A N3A O9A 115.6(3)
O10A N3A Dy1 174.1(3)
O8A N3A Dy1 56.54(16)
O9A N3A Dy1 59.32(16)
O7B N3B O5B 122.9(3)
O7B N3B O6B 121.1(3)
O5B N3B O6B 116.0(3)
O7B N3B Dy2 173.0(3)
O5B N3B Dy2 59.87(18)
O6B N3B Dy2 56.81(16)
O7A N4A O5A 122.8(3)
O7A N4A O6A 122.2(3)
O5A N4A O6A 115.0(3)
O7A N4A Dy1 176.5(3)
O5A N4A Dy1 57.07(17)
O6A N4A Dy1 58.02(16)
O10B N4B O8B2 122.5(8)
O10B N4B O8B1 122.1(6)
O10B N4B O9B 122.6(4)
O8B2 N4B O9B 114.1(8)
O8B1 N4B O9B 114.1(5)
O10B N4B Dy2 170.1(3)
O8B2 N4B Dy2 61.5(7)
O8B1 N4B Dy2 58.1(5)
O9B N4B Dy2 56.05(17)
C1B O1B Zn2 121.28(19)
C1B O1B Dy2 125.73(19)
Zn2 O1B Dy2 102.31(10)
C1A O1A Zn1 119.3(2)
C1A O1A Dy1 126.5(2)
Zn1 O1A Dy1 101.73(9)
C2D O1D Zn1 117.1(2)
C2F O1E Zn2 121.2(2)
C2B O2B C21B 114.9(3)
C2B O2B Dy2 114.56(18)
C21B O2B Dy2 126.9(2)
C2A O2A C21A 115.4(3)
C2A O2A Dy1 114.73(19)
C21A O2A Dy1 128.6(2)
C2D O2D Dy1 143.9(2)
C2F O2E Dy2 142.0(2)
C16B O3B Zn2 121.57(19)
C16B O3B Dy2 126.70(19)
Zn2 O3B Dy2 100.80(9)
C16A O3A Zn1 120.6(2)
C16A O3A Dy1 122.1(2)
Zn1 O3A Dy1 99.20(9)
C15B O4B C41B 115.1(3)
C15B O4B Dy2 117.57(19)
C41B O4B Dy2 126.7(2)
C15A O4A C41A 115.7(3)
C15A O4A Dy1 116.55(19)
C41A O4A Dy1 124.8(2)
N4A O5A Dy1 97.1(2)
N3B O5B Dy2 94.3(2)
N4A O6A Dy1 95.97(19)
N3B O6B Dy2 96.86(19)
N3A O8A Dy1 97.74(19)
N3A O9A Dy1 94.54(18)
N4B O9B Dy2 98.4(2)
O1A C1A C2A 119.5(3)
O1A C1A C6A 120.8(3)
C2A C1A C6A 119.7(3)
O1B C1B C2B 119.5(3)
O1B C1B C6B 121.2(3)
C2B C1B C6B 119.2(3)
C3A C2A C1A 121.2(3)
C3A C2A O2A 125.3(3)
C1A C2A O2A 113.4(3)
C3B C2B C1B 122.2(3)
C3B C2B O2B 124.4(3)
C1B C2B O2B 113.4(3)
O2D C2D O1D 125.1(3)
O2D C2D C1D 119.2(3)
O1D C2D C1D 115.7(3)
O2E C2F O1E 124.8(3)
O2E C2F C1F 118.5(3)
O1E C2F C1F 116.7(3)
C2A C3A C4A 119.4(3)
C2B C3B C4B 119.4(3)
C5A C4A C3A 119.1(3)
C5A C4A C17A 121.4(3)
C3A C4A C17A 119.4(3)
C3B C4B C5B 119.1(3)
C3B C4B C17B 119.9(4)
C5B C4B C17B 121.0(4)
C4A C5A C6A 121.7(3)
C4B C5B C6B 121.7(3)
C1A C6A C5A 118.7(3)
C1A C6A C7A 117.9(3)
C5A C6A C7A 123.3(3)
C1B C6B C5B 118.4(3)
C1B C6B C7B 118.5(3)
C5B C6B C7B 123.1(3)
N1A C7A C6A 113.7(3)
N1B C7B C6B 113.7(3)
N1A C8A C9A 111.4(3)
N1B C8B C9B 111.3(3)
N2A C9A C8A 111.6(3)
N2B C9B C8B 111.0(3)
N2A C10A C11A 114.0(3)
N2B C10B C11B 112.8(3)
C12A C11A C16A 118.7(3)
C12A C11A C10A 120.9(3)
C16A C11A C10A 120.3(3)
C12B C11B C16B 119.0(3)
C12B C11B C10B 121.1(3)
C16B C11B C10B 119.9(3)
C13A C12A C11A 122.2(3)
C13B C12B C11B 122.1(3)
C12A C13A C14A 118.6(3)
C12A C13A C18A 121.3(3)
C14A C13A C18A 120.0(3)
C12B C13B C14B 118.8(3)
C12B C13B C18B 120.7(3)
C14B C13B C18B 120.4(4)
C15A C14A C13A 119.7(3)
C15B C14B C13B 119.9(3)
O4A C15A C14A 123.3(3)
O4A C15A C16A 114.7(3)
C14A C15A C16A 122.0(3)
C14B C15B O4B 126.0(3)
C14B C15B C16B 121.4(3)
O4B C15B C16B 112.6(3)
O3A C16A C15A 119.0(3)
O3A C16A C11A 122.2(3)
C15A C16A C11A 118.8(3)
O3B C16B C15B 118.9(3)
O3B C16B C11B 122.4(3)
C15B C16B C11B 118.8(3)
N4B O8B1 Dy2 96.2(5)
N4B O8B2 Dy2 92.9(8)

loop_
_geom_bond_atom_site_label_1
_geom_bond_atom_site_label_2
_geom_bond_distance
Dy1 O1A 2.229(2)
Dy1 O2D 2.310(2)
Dy1 O3A 2.327(2)
Dy1 O8A 2.431(2)
Dy1 O5A 2.445(3)
Dy1 O6A 2.465(2)
Dy1 O4A 2.491(2)
Dy1 O9A 2.491(3)
Dy1 O2A 2.581(2)
Dy1 N3A 2.887(3)
Dy1 N4A 2.891(3)
Dy1 Zn1 3.3237(5)
Dy2 O1B 2.244(2)
Dy2 O3B 2.294(2)
Dy2 O2E 2.319(2)
Dy2 O6B 2.414(2)
Dy2 O9B 2.450(3)
Dy2 O5B 2.484(3)
Dy2 O8B1 2.495(11)
Dy2 O2B 2.560(2)
Dy2 O4B 2.564(2)
Dy2 O8B2 2.572(16)
Dy2 N3B 2.864(3)
Dy2 N4B 2.922(3)
Zn1 O1D 1.975(2)
Zn1 O3A 2.031(2)
Zn1 O1A 2.054(2)
Zn1 N1A 2.090(3)
Zn1 N2A 2.149(3)
Zn2 O1E 1.983(2)
Zn2 O3B 2.037(2)
Zn2 O1B 2.043(2)
Zn2 N1B 2.109(3)
Zn2 N2B 2.140(3)
N1A C8A 1.487(4)
N1A C31A 1.491(4)
N1A C7A 1.493(4)
N1B C31B 1.482(4)
N1B C8B 1.491(4)
N1B C7B 1.492(5)
N2A C32A 1.488(4)
N2A C9A 1.490(4)
N2A C10A 1.493(4)
N2B C32B 1.480(5)
N2B C9B 1.483(5)
N2B C10B 1.497(4)
N3A O10A 1.215(4)
N3A O8A 1.265(4)
N3A O9A 1.276(4)
N3B O7B 1.227(4)
N3B O5B 1.250(4)
N3B O6B 1.279(4)
N4A O7A 1.220(4)
N4A O5A 1.269(4)
N4A O6A 1.275(4)
N4B O10B 1.206(4)
N4B O8B2 1.262(17)
N4B O8B1 1.274(13)
N4B O9B 1.276(5)
O1B C1B 1.336(4)
O1A C1A 1.344(4)
O1D C2D 1.266(5)
O1E C2F 1.264(4)
O2B C2B 1.406(4)
O2B C21B 1.437(4)
O2A C2A 1.397(4)
O2A C21A 1.442(4)
O2D C2D 1.245(4)
O2E C2F 1.259(4)
O3B C16B 1.336(4)
O3A C16A 1.338(4)
O4B C15B 1.395(4)
O4B C41B 1.437(4)
O4A C15A 1.389(4)
O4A C41A 1.447(4)
C1A C2A 1.396(5)
C1A C6A 1.396(5)
C1B C2B 1.392(5)
C1B C6B 1.393(5)
C1D C2D 1.503(5)
C1F C2F 1.508(5)
C2A C3A 1.389(4)
C2B C3B 1.375(5)
C3A C4A 1.401(5)
C3B C4B 1.389(5)
C4A C5A 1.389(5)
C4A C17A 1.512(5)
C4B C5B 1.393(6)
C4B C17B 1.515(5)
C5A C6A 1.398(5)
C5B C6B 1.403(5)
C6A C7A 1.507(5)
C6B C7B 1.503(5)
C8A C9A 1.522(5)
C8B C9B 1.517(6)
C10A C11A 1.502(5)
C10B C11B 1.505(5)
C11A C12A 1.407(5)
C11A C16A 1.408(5)
C11B C12B 1.396(5)
C11B C16B 1.405(4)
C12A C13A 1.387(5)
C12B C13B 1.388(6)
C13A C14A 1.400(5)
C13A C18A 1.512(5)
C13B C14B 1.398(5)
C13B C18B 1.504(5)
C14A C15A 1.392(5)
C14B C15B 1.384(5)
C15A C16A 1.392(5)
C15B C16B 1.405(5)
